data_1561499
loop_
_publ_author_name
'Yohannan, Jinu P.'
'Vidyasagar, Kanamaluru'

_publ_section_title
;
 Syntheses and structural characterization of non-centrosymmetric
 Na2M2M'S6 (M, M&#x2032;=Ga, In, Si, Ge, Sn, Zn, Cd) sulfides
;
_journal_name_full 'Journal of Solid State Chemistry'
_journal_page_first 147
_journal_page_last 155
_journal_paper_doi 10.1016/j.jssc.2016.03.026
_journal_volume 238
_journal_year 2016
_chemical_formula_sum 'Ga2 Na2 S6 Sn'
_chemical_formula_weight 496.53
_space_group_IT_number 9
_space_group_name_Hall 'C -2yc'
_space_group_name_H-M_alt 'C 1 c 1'
_symmetry_cell_setting monoclinic
_symmetry_space_group_name_Hall 'C -2yc'
_symmetry_space_group_name_H-M 'C 1 c 1'
_atom_sites_solution_primary direct
_atom_sites_solution_secondary difmap
_audit_creation_method SHELXL-97
_cell_angle_alpha 90.00
_cell_angle_beta 109.818(12)
_cell_angle_gamma 90.00
_cell_formula_units_Z 4
_cell_length_a 8.547(3)
_cell_length_b 11.649(3)
_cell_length_c 12.494(4)
_cell_measurement_reflns_used 1174
_cell_measurement_temperature 293(2)
_cell_measurement_theta_max 21.079
_cell_measurement_theta_min 3.077
_cell_volume 1170.3(6)
_computing_cell_refinement APEXII,Bruker,2004
_computing_data_collection APEXII,Bruker,2004
_computing_data_reduction SAINT,Bruker,2004
_computing_molecular_graphics 'ORTEP-3 (Farrugia, 1997)'
_computing_publication_material 'SHELXL-97 (Sheldrick, 1997)'
_computing_structure_refinement 'SHELXL-97 (Sheldrick, 1997)'
_computing_structure_solution 'SHELXS-97 (Sheldrick, 1997)'
_diffrn_ambient_temperature 293(2)
_diffrn_measured_fraction_theta_full 0.927
_diffrn_measured_fraction_theta_max 0.927
_diffrn_measurement_device_type 'Bruker ApexII ccd area detector'
_diffrn_measurement_method 'phi and omega scans'
_diffrn_radiation_monochromator graphite
_diffrn_radiation_source 'fine-focus sealed tube'
_diffrn_radiation_type MoK\a
_diffrn_radiation_wavelength 0.71073
_diffrn_reflns_av_R_equivalents 0.0746
_diffrn_reflns_av_sigmaI/netI 0.0850
_diffrn_reflns_limit_h_max 9
_diffrn_reflns_limit_h_min -9
_diffrn_reflns_limit_k_max 13
_diffrn_reflns_limit_k_min -12
_diffrn_reflns_limit_l_max 11
_diffrn_reflns_limit_l_min -14
_diffrn_reflns_number 4114
_diffrn_reflns_theta_full 23.78
_diffrn_reflns_theta_max 23.78
_diffrn_reflns_theta_min 3.08
_exptl_absorpt_coefficient_mu 7.770
_exptl_absorpt_correction_T_max 0.856
_exptl_absorpt_correction_T_min 0.756
_exptl_absorpt_correction_type multi-scan
_exptl_absorpt_process_details SADABS(Bruker,2004)
_exptl_crystal_colour yellow
_exptl_crystal_density_diffrn 2.818
_exptl_crystal_density_method 'not measured'
_exptl_crystal_description block
_exptl_crystal_F_000 920
_exptl_crystal_size_max 0.05
_exptl_crystal_size_mid 0.03
_exptl_crystal_size_min 0.02
_refine_diff_density_max 1.560
_refine_diff_density_min -1.862
_refine_diff_density_rms 0.298
_refine_ls_abs_structure_details 'Flack H D (1983), Acta Cryst. A39, 876-881'
_refine_ls_abs_structure_Flack 0.02(8)
_refine_ls_extinction_coef 0.0001
_refine_ls_extinction_method SHELXL
_refine_ls_goodness_of_fit_ref 1.061
_refine_ls_matrix_type full
_refine_ls_number_parameters 100
_refine_ls_number_reflns 1429
_refine_ls_number_restraints 2
_refine_ls_restrained_S_all 1.060
_refine_ls_R_factor_all 0.0967
_refine_ls_R_factor_gt 0.0600
_refine_ls_shift/su_max 0.005
_refine_ls_shift/su_mean 0.001
_refine_ls_structure_factor_coef Fsqd
_refine_ls_weighting_details 'calc w=1/[\s^2^(Fo^2^)+(0.0924P)^2^+22.0497P] where P=(Fo^2^+2Fc^2^)/3'
_refine_ls_weighting_scheme calc
_refine_ls_wR_factor_gt 0.1431
_refine_ls_wR_factor_ref 0.1668
_reflns_number_gt 1065
_reflns_number_total 1429
_reflns_threshold_expression >2sigma(I)
_cod_data_source_file JSSC-2016-238-147.cif
_cod_data_source_block Na2Ga2SnS6-beta
_cod_original_sg_symbol_Hall C-2yc
_cod_original_sg_symbol_H-M Cc
_cod_database_code 1561499

loop_
_symmetry_equiv_pos_as_xyz
'x, y, z'
'x, -y, z+1/2'
'x+1/2, y+1/2, z'
'x+1/2, -y+1/2, z+1/2'

loop_
_atom_site_label
_atom_site_type_symbol
_atom_site_fract_x
_atom_site_fract_y
_atom_site_fract_z
_atom_site_U_iso_or_equiv
_atom_site_adp_type
_atom_site_occupancy
_atom_site_symmetry_multiplicity
_atom_site_calc_flag
_atom_site_refinement_flags
_atom_site_disorder_assembly
_atom_site_disorder_group
Na1 Na 0.649(7) 0.243(7) 0.093(4) 0.61(7) Uani 1 1 d . . .
Na2 Na 0.093(4) 0.036(5) 0.942(4) 0.40(4) Uani 1 1 d . . .
Ga1 Ga 0.2168(3) 0.2450(2) 0.30157(19) 0.0284(7) Uani 0.67 1 d P . .
Sn1 Sn 0.2168(3) 0.2450(2) 0.30157(19) 0.0284(7) Uani 0.33 1 d P . .
Ga2 Ga 0.4410(3) 0.0049(2) 0.74986(19) 0.0286(7) Uani 0.67 1 d P . .
Sn2 Sn 0.4410(3) 0.0049(2) 0.74986(19) 0.0286(7) Uani 0.33 1 d P . .
Ga3 Ga 0.5705(3) 0.1254(3) 0.5254(2) 0.0376(7) Uani 0.67 1 d P . .
Sn3 Sn 0.5705(3) 0.1254(3) 0.5254(2) 0.0376(7) Uani 0.33 1 d P . .
S1 S 0.4538(9) 0.2012(7) 0.7948(6) 0.041(2) Uani 1 1 d . . .
S2 S 0.1829(9) 0.0501(7) 0.2558(6) 0.042(2) Uani 1 1 d . . .
S3 S 0.8119(10) 0.1536(7) 0.6772(6) 0.048(2) Uani 1 1 d . . .
S4 S 0.4405(10) 0.0354(6) 0.0659(6) 0.045(2) Uani 1 1 d . . .
S5 S 0.6612(10) 0.0968(8) 0.3746(6) 0.051(2) Uani 1 1 d . . .
S6 S 0.8998(10) 0.2137(6) 0.9848(6) 0.044(2) Uani 1 1 d . . .

loop_
_atom_site_aniso_label
_atom_site_aniso_U_11
_atom_site_aniso_U_22
_atom_site_aniso_U_33
_atom_site_aniso_U_23
_atom_site_aniso_U_13
_atom_site_aniso_U_12
Na1 0.54(7) 1.12(14) 0.42(6) -0.66(9) 0.46(6) -0.75(10)
Na2 0.16(3) 0.56(7) 0.31(4) -0.38(5) -0.14(3) 0.23(4)
Ga1 0.0339(13) 0.0307(13) 0.0129(11) 0.0017(10) -0.0021(10) -0.0013(11)
Sn1 0.0339(13) 0.0307(13) 0.0129(11) 0.0017(10) -0.0021(10) -0.0013(11)
Ga2 0.0357(14) 0.0309(13) 0.0135(11) 0.0023(10) 0.0007(10) 0.0005(11)
Sn2 0.0357(14) 0.0309(13) 0.0135(11) 0.0023(10) 0.0007(10) 0.0005(11)
Ga3 0.0409(15) 0.0463(14) 0.0182(11) 0.0001(10) 0.0003(11) -0.0010(12)
Sn3 0.0409(15) 0.0463(14) 0.0182(11) 0.0001(10) 0.0003(11) -0.0010(12)
S1 0.038(5) 0.046(5) 0.029(4) -0.003(3) 0.000(4) 0.004(3)
S2 0.044(5) 0.039(5) 0.040(5) -0.003(3) 0.011(4) -0.001(3)
S3 0.042(5) 0.074(6) 0.025(4) -0.013(4) 0.007(4) 0.009(4)
S4 0.055(5) 0.046(4) 0.022(4) 0.000(3) -0.003(4) 0.007(4)
S5 0.040(4) 0.080(6) 0.025(4) -0.009(4) -0.001(4) -0.020(4)
S6 0.053(5) 0.050(5) 0.018(4) 0.002(3) -0.003(4) -0.006(4)

loop_
_atom_type_symbol
_atom_type_description
_atom_type_scat_dispersion_real
_atom_type_scat_dispersion_imag
_atom_type_scat_source
Na Na 0.0360 0.0250 'International Tables Vol C Tables 4.2.6.8 and 6.1.1.4'
S S 0.1250 0.1230 'International Tables Vol C Tables 4.2.6.8 and 6.1.1.4'
Ga Ga 0.2310 1.6080 'International Tables Vol C Tables 4.2.6.8 and 6.1.1.4'
Sn Sn -0.6540 1.4250 'International Tables Vol C Tables 4.2.6.8 and 6.1.1.4'

loop_
_geom_angle_atom_site_label_1
_geom_angle_atom_site_label_2
_geom_angle_atom_site_label_3
_geom_angle
_geom_angle_site_symmetry_1
_geom_angle_site_symmetry_3
S6 Na1 S4 111.1(17) 1_554 .
S6 Na1 S1 81.5(12) 1_554 4_554
S4 Na1 S1 126(3) . 4_554
S6 Na1 Na2 82.2(13) 1_554 3_554
S4 Na1 Na2 134(2) . 3_554
S1 Na1 Na2 98.5(11) 4_554 3_554
S6 Na2 S4 118.1(10) 1_455 1_556
S6 Na2 S2 138(2) 1_455 2
S4 Na2 S2 85.6(10) 1_556 2
S6 Na2 Na1 123(2) 1_455 3_446
S4 Na2 Na1 78.3(11) 1_556 3_446
S2 Na2 Na1 93.7(10) 2 3_446
S1 Ga1 S3 113.4(3) 4_454 4_454
S1 Ga1 S2 102.5(3) 4_454 .
S3 Ga1 S2 112.0(3) 4_454 .
S1 Ga1 S6 107.4(3) 4_454 4_454
S3 Ga1 S6 106.4(3) 4_454 4_454
S2 Ga1 S6 115.1(3) . 4_454
S1 Sn1 S3 113.4(3) 4_454 4_454
S1 Sn1 S2 102.5(3) 4_454 .
S3 Sn1 S2 112.0(3) 4_454 .
S1 Sn1 S6 107.4(3) 4_454 4_454
S3 Sn1 S6 106.4(3) 4_454 4_454
S2 Sn1 S6 115.1(3) . 4_454
S5 Ga2 S2 113.6(3) 2 2
S5 Ga2 S4 106.7(3) 2 2
S2 Ga2 S4 106.9(3) 2 2
S5 Ga2 S1 112.0(3) 2 .
S2 Ga2 S1 103.2(3) 2 .
S4 Ga2 S1 114.5(3) 2 .
S5 Sn2 S2 113.6(3) 2 2
S5 Sn2 S4 106.7(3) 2 2
S2 Sn2 S4 106.9(3) 2 2
S5 Sn2 S1 112.0(3) 2 .
S2 Sn2 S1 103.2(3) 2 .
S4 Sn2 S1 114.5(3) 2 .
S5 Ga3 S3 103.8(3) . .
S5 Ga3 S4 112.5(3) . 2
S3 Ga3 S4 107.3(3) . 2
S5 Ga3 S6 107.5(3) . 4_454
S3 Ga3 S6 112.6(3) . 4_454
S4 Ga3 S6 112.8(3) 2 4_454
S5 Sn3 S3 103.8(3) . .
S5 Sn3 S4 112.5(3) . 2
S3 Sn3 S4 107.3(3) . 2
S5 Sn3 S6 107.5(3) . 4_454
S3 Sn3 S6 112.6(3) . 4_454
S4 Sn3 S6 112.8(3) 2 4_454
Sn1 S1 Ga1 0.00(11) 4 4
Sn1 S1 Ga2 103.8(3) 4 .
Ga1 S1 Ga2 103.8(3) 4 .
Sn1 S1 Sn2 103.8(3) 4 .
Ga1 S1 Sn2 103.8(3) 4 .
Ga2 S1 Sn2 0.00(3) . .
Sn1 S1 Na1 121.8(10) 4 4_455
Ga1 S1 Na1 121.8(10) 4 4_455
Ga2 S1 Na1 93.1(16) . 4_455
Sn2 S1 Na1 93.1(16) . 4_455
Sn2 S2 Ga2 0.00(16) 2_554 2_554
Sn2 S2 Ga1 103.6(3) 2_554 .
Ga2 S2 Ga1 103.6(3) 2_554 .
Sn2 S2 Sn1 103.6(3) 2_554 .
Ga2 S2 Sn1 103.6(3) 2_554 .
Ga1 S2 Sn1 0.00(12) . .
Sn2 S2 Na2 116.6(10) 2_554 2_554
Ga2 S2 Na2 116.6(10) 2_554 2_554
Ga1 S2 Na2 100.8(14) . 2_554
Sn1 S2 Na2 100.8(14) . 2_554
Sn3 S3 Ga3 0.00(19) . .
Sn3 S3 Sn1 101.9(3) . 4
Ga3 S3 Sn1 101.9(3) . 4
Sn3 S3 Ga1 101.9(3) . 4
Ga3 S3 Ga1 101.9(3) . 4
Sn1 S3 Ga1 0.00(11) 4 4
Sn3 S4 Ga3 0.0(2) 2_554 2_554
Sn3 S4 Sn2 102.2(3) 2_554 2_554
Ga3 S4 Sn2 102.2(3) 2_554 2_554
Sn3 S4 Ga2 102.2(3) 2_554 2_554
Ga3 S4 Ga2 102.2(3) 2_554 2_554
Sn2 S4 Ga2 0.00(16) 2_554 2_554
Sn3 S4 Na2 111.8(6) 2_554 1_554
Ga3 S4 Na2 111.8(6) 2_554 1_554
Sn2 S4 Na2 100.9(13) 2_554 1_554
Ga2 S4 Na2 100.9(13) 2_554 1_554
Sn3 S4 Na1 111.8(13) 2_554 .
Ga3 S4 Na1 111.8(13) 2_554 .
Sn2 S4 Na1 104.4(8) 2_554 .
Ga2 S4 Na1 104.4(8) 2_554 .
Na2 S4 Na1 123(3) 1_554 .
Sn3 S5 Ga3 0.00(11) . .
Sn3 S5 Sn2 101.7(3) . 2_554
Ga3 S5 Sn2 101.7(3) . 2_554
Sn3 S5 Ga2 101.7(3) . 2_554
Ga3 S5 Ga2 101.7(3) . 2_554
Sn2 S5 Ga2 0.00(14) 2_554 2_554
Sn3 S6 Ga3 0.00(9) 4 4
Sn3 S6 Sn1 102.1(3) 4 4
Ga3 S6 Sn1 102.1(3) 4 4
Sn3 S6 Ga1 102.1(3) 4 4
Ga3 S6 Ga1 102.1(3) 4 4
Sn1 S6 Ga1 0.00(10) 4 4
Sn3 S6 Na2 105.7(12) 4 1_655
Ga3 S6 Na2 105.7(12) 4 1_655
Sn1 S6 Na2 101.9(8) 4 1_655
Ga1 S6 Na2 101.9(8) 4 1_655
Sn3 S6 Na1 108.0(9) 4 1_556
Ga3 S6 Na1 108.0(9) 4 1_556
Sn1 S6 Na1 94.5(15) 4 1_556
Ga1 S6 Na1 94.5(15) 4 1_556
Na2 S6 Na1 138(3) 1_655 1_556

loop_
_geom_bond_atom_site_label_1
_geom_bond_atom_site_label_2
_geom_bond_distance
_geom_bond_site_symmetry_2
Na1 S6 2.92(3) 1_554
Na1 S4 2.96(4) .
Na1 S1 3.01(5) 4_554
Na1 Na2 3.85(9) 3_554
Na2 S6 2.81(2) 1_455
Na2 S4 2.85(3) 1_556
Na2 S2 2.87(4) 2
Na2 Na1 3.85(9) 3_446
Ga1 S1 2.307(8) 4_454
Ga1 S3 2.308(8) 4_454
Ga1 S2 2.335(8) .
Ga1 S6 2.343(7) 4_454
Sn1 S1 2.307(8) 4_454
Sn1 S3 2.308(8) 4_454
Sn1 S2 2.335(8) .
Sn1 S6 2.343(7) 4_454
Ga2 S5 2.321(7) 2
Ga2 S2 2.322(8) 2
Ga2 S4 2.344(8) 2
Ga2 S1 2.348(9) .
Sn2 S5 2.321(7) 2
Sn2 S2 2.322(8) 2
Sn2 S4 2.344(8) 2
Sn2 S1 2.348(9) .
Ga3 S5 2.291(10) .
Ga3 S3 2.304(8) .
Ga3 S4 2.320(8) 2
Ga3 S6 2.323(8) 4_454
Sn3 S5 2.291(10) .
Sn3 S3 2.304(8) .
Sn3 S4 2.320(8) 2
Sn3 S6 2.323(8) 4_454
S1 Sn1 2.307(8) 4
S1 Ga1 2.307(8) 4
S1 Na1 3.01(5) 4_455
S2 Sn2 2.322(8) 2_554
S2 Ga2 2.322(8) 2_554
S2 Na2 2.87(4) 2_554
S3 Sn1 2.308(8) 4
S3 Ga1 2.308(8) 4
S4 Sn3 2.320(8) 2_554
S4 Ga3 2.320(8) 2_554
S4 Sn2 2.344(8) 2_554
S4 Ga2 2.344(8) 2_554
S4 Na2 2.85(3) 1_554
S5 Sn2 2.321(7) 2_554
S5 Ga2 2.321(7) 2_554
S6 Sn3 2.323(8) 4
S6 Ga3 2.323(8) 4
S6 Sn1 2.343(7) 4
S6 Ga1 2.343(7) 4
S6 Na2 2.81(2) 1_655
S6 Na1 2.92(3) 1_556
